data_7720538
loop_
_publ_author_name
'Wu, Tong'
'Kang, Lei'
'Liu, Fan'
'Guo, Ruixin'
'Guo, Shu'
'Huang, Tianhong'
'Shang, Shuangyue'
'Liu, Lijuan'
'Wang, Xiaoyang'

_publ_section_title
;
 SrMBe<sub>2</sub>(BO<sub>3</sub>)<sub>2</sub>F<sub>2</sub>(M = Zn, Mg):
 two SBBO-like compounds obtained by cation regulation.
;
_journal_issue 3
_journal_name_full 'Dalton transactions (Cambridge, England : 2003)'
_journal_page_first 1164
_journal_page_last 1168
_journal_paper_doi 10.1039/d5dt02730f
_journal_volume 55
_journal_year 2026
_chemical_formula_moiety 'B2 Be2 F2 Mg1 O6 Sr1'
_chemical_formula_sum 'B2 Be2 F2 Mg O6 Sr'
_chemical_formula_weight 285.57
_space_group_crystal_system trigonal
_space_group_IT_number 147
_space_group_name_Hall '-P 3'
_space_group_name_H-M_alt 'P -3'
_atom_sites_solution_primary dual
_audit_creation_date 2025-11-02
_audit_creation_method
;
Olex2 1.3
(compiled 2020.11.12 svn.r5f609507 for OlexSys, GUI svn.r6272)
;
_audit_update_record
;
2025-11-04 deposited with the CCDC.	2025-12-15 downloaded from the CCDC.
;
_cell_angle_alpha 90
_cell_angle_beta 90
_cell_angle_gamma 120
_cell_formula_units_Z 1
_cell_length_a 4.5482(4)
_cell_length_b 4.5482(4)
_cell_length_c 7.3726(10)
_cell_measurement_reflns_used 945
_cell_measurement_temperature 299.0
_cell_measurement_theta_max 27.96
_cell_measurement_theta_min 2.76
_cell_volume 132.08(2)
_computing_molecular_graphics 'Olex2 1.3 (Dolomanov et al., 2009)'
_computing_publication_material 'Olex2 1.3 (Dolomanov et al., 2009)'
_computing_structure_refinement 'SHELXL 2018/3 (Sheldrick, 2015)'
_computing_structure_solution 'SHELXT 2018/2 (Sheldrick, 2018)'
_diffrn_ambient_temperature 299.0
_diffrn_measured_fraction_theta_full 1.000
_diffrn_measured_fraction_theta_max 1.000
_diffrn_measurement_device_type 'CCD area detector'
_diffrn_measurement_method 'phi and omega scans'
_diffrn_radiation_monochromator graphite
_diffrn_radiation_type MoK\a
_diffrn_radiation_wavelength 0.71073
_diffrn_reflns_av_R_equivalents 0.0621
_diffrn_reflns_av_unetI/netI 0.0310
_diffrn_reflns_Laue_measured_fraction_full 1.000
_diffrn_reflns_Laue_measured_fraction_max 1.000
_diffrn_reflns_limit_h_max 6
_diffrn_reflns_limit_h_min -6
_diffrn_reflns_limit_k_max 6
_diffrn_reflns_limit_k_min -6
_diffrn_reflns_limit_l_max 10
_diffrn_reflns_limit_l_min -10
_diffrn_reflns_number 4741
_diffrn_reflns_point_group_measured_fraction_full 1.000
_diffrn_reflns_point_group_measured_fraction_max 1.000
_diffrn_reflns_theta_full 25.242
_diffrn_reflns_theta_max 30.457
_diffrn_reflns_theta_min 2.763
_diffrn_source_current 1.4
_diffrn_source_power 0.07
_diffrn_source_voltage 50.0
_exptl_absorpt_coefficient_mu 10.360
_exptl_absorpt_correction_T_max 0.7461
_exptl_absorpt_correction_T_min 0.6219
_exptl_absorpt_correction_type multi-scan
_exptl_absorpt_process_details
;
SADABS-2016/2 (Bruker,2016/2) was used for absorption correction.
wR2(int) was 0.0634 before and 0.0097 after correction.
The Ratio of minimum to maximum transmission is 0.8335.
The \l/2 correction factor is Not present.
;
_exptl_crystal_density_diffrn 3.590
_exptl_crystal_description block
_exptl_crystal_F_000 134
_exptl_crystal_size_max 0.17
_exptl_crystal_size_mid 0.14
_exptl_crystal_size_min 0.08
_refine_diff_density_max 0.787
_refine_diff_density_min -0.637
_refine_diff_density_rms 0.157
_refine_ls_extinction_method none
_refine_ls_goodness_of_fit_ref 1.078
_refine_ls_hydrogen_treatment undef
_refine_ls_matrix_type full
_refine_ls_number_parameters 23
_refine_ls_number_reflns 282
_refine_ls_number_restraints 0
_refine_ls_restrained_S_all 1.078
_refine_ls_R_factor_all 0.0274
_refine_ls_R_factor_gt 0.0274
_refine_ls_shift/su_max 0.000
_refine_ls_shift/su_mean 0.000
_refine_ls_structure_factor_coef Fsqd
_refine_ls_weighting_details 'w=1/[\s^2^(Fo^2^)+(0.0368P)^2^+0.1693P] where P=(Fo^2^+2Fc^2^)/3'
_refine_ls_weighting_scheme calc
_refine_ls_wR_factor_gt 0.0685
_refine_ls_wR_factor_ref 0.0685
_reflns_Friedel_coverage 0.000
_reflns_number_gt 281
_reflns_number_total 282
_reflns_threshold_expression 'I > 2\s(I)'
_cod_data_source_file d5dt02730f2.cif
_cod_data_source_block 20230513_n5_mgo_300k_0m
_cod_original_cell_volume 132.08(3)
_cod_database_code 7720538
_shelx_shelxl_version_number 2018/3
_shelx_space_group_comment
;
The symmetry employed for this shelxl refinement is uniquely defined
by the following loop, which should always be used as a source of
symmetry information in preference to the above space-group names.
They are only intended as comments.
;
_olex2_refinement_description
;
;
_olex2_submission_special_instructions 'No special instructions were received'

loop_
_space_group_symop_operation_xyz
'x, y, z'
'-y, x-y, z'
'-x+y, -x, z'
'-x, -y, -z'
'y, -x+y, -z'
'x-y, x, -z'

loop_
_atom_site_label
_atom_site_type_symbol
_atom_site_fract_x
_atom_site_fract_y
_atom_site_fract_z
_atom_site_U_iso_or_equiv
_atom_site_adp_type
_atom_site_occupancy
_atom_site_site_symmetry_order
_atom_site_calc_flag
_atom_site_refinement_flags_posn
_atom_site_refinement_flags_adp
_atom_site_refinement_flags_occupancy
_atom_site_disorder_assembly
_atom_site_disorder_group
Sr01 Sr 1.000000 1.000000 0.500000 0.0113(2) Uani 1 6 d S T P . .
Mg02 Mg 0.000000 1.000000 0.000000 0.0075(4) Uani 1 6 d S T P . .
F003 F 0.666667 1.333333 0.4543(4) 0.0125(6) Uani 1 3 d S T P . .
O004 O 0.3431(5) 0.9747(5) 0.1807(2) 0.0086(4) Uani 1 1 d . . . . .
B005 B 0.333333 0.666667 0.1819(7) 0.0075(8) Uani 1 3 d S T P . .
Be06 Be 0.666667 1.333333 0.2363(8) 0.0071(10) Uani 1 3 d S T P . .

loop_
_atom_site_aniso_label
_atom_site_aniso_U_11
_atom_site_aniso_U_22
_atom_site_aniso_U_33
_atom_site_aniso_U_23
_atom_site_aniso_U_13
_atom_site_aniso_U_12
Sr01 0.0093(2) 0.0093(2) 0.0153(3) 0.000 0.000 0.00467(12)
Mg02 0.0068(6) 0.0068(6) 0.0089(10) 0.000 0.000 0.0034(3)
F003 0.0121(8) 0.0121(8) 0.0132(14) 0.000 0.000 0.0060(4)
O004 0.0067(8) 0.0062(8) 0.0127(10) -0.0003(7) -0.0015(7) 0.0032(7)
B005 0.0071(13) 0.0071(13) 0.008(2) 0.000 0.000 0.0035(6)
Be06 0.0047(14) 0.0047(14) 0.012(3) 0.000 0.000 0.0024(7)

loop_
_atom_type_symbol
_atom_type_description
_atom_type_scat_dispersion_real
_atom_type_scat_dispersion_imag
_atom_type_scat_source
B B 0.0013 0.0007 'International Tables Vol C Tables 4.2.6.8 and 6.1.1.4'
Be Be 0.0005 0.0002 'International Tables Vol C Tables 4.2.6.8 and 6.1.1.4'
F F 0.0171 0.0103 'International Tables Vol C Tables 4.2.6.8 and 6.1.1.4'
Mg Mg 0.0486 0.0363 'International Tables Vol C Tables 4.2.6.8 and 6.1.1.4'
O O 0.0106 0.0060 'International Tables Vol C Tables 4.2.6.8 and 6.1.1.4'
Sr Sr -1.5307 3.2498 'International Tables Vol C Tables 4.2.6.8 and 6.1.1.4'

loop_
_geom_angle_atom_site_label_1
_geom_angle_atom_site_label_2
_geom_angle_atom_site_label_3
_geom_angle
_geom_angle_site_symmetry_1
_geom_angle_site_symmetry_3
_geom_angle_publ_flag
F003 Sr01 F003 180.0 4_776 . ?
F003 Sr01 F003 118.41(3) . 1_655 ?
F003 Sr01 F003 61.59(3) 4_776 1_545 ?
F003 Sr01 F003 61.59(3) 4_776 1_655 ?
F003 Sr01 F003 61.59(3) 4_786 1_655 ?
F003 Sr01 F003 61.59(3) . 4_676 ?
F003 Sr01 F003 61.59(3) 1_545 4_676 ?
F003 Sr01 F003 118.41(3) . 1_545 ?
F003 Sr01 F003 180.0 4_786 1_545 ?
F003 Sr01 F003 61.59(3) . 4_786 ?
F003 Sr01 F003 118.41(3) 1_545 1_655 ?
F003 Sr01 F003 118.41(3) 4_776 4_676 ?
F003 Sr01 F003 118.41(3) 4_776 4_786 ?
F003 Sr01 F003 118.41(3) 4_786 4_676 ?
F003 Sr01 F003 180.0 4_676 1_655 ?
F003 Sr01 O004 54.99(7) 4_676 4_676 ?
F003 Sr01 O004 54.99(7) 1_655 1_655 ?
F003 Sr01 O004 81.99(6) 4_786 4_676 ?
F003 Sr01 O004 98.01(6) 4_676 2_775 ?
F003 Sr01 O004 113.50(7) . 1_655 ?
F003 Sr01 O004 66.50(7) 1_545 5_556 ?
F003 Sr01 O004 125.01(7) 1_545 6_766 ?
F003 Sr01 O004 54.99(7) . 2_775 ?
F003 Sr01 O004 66.50(7) 4_676 3_565 ?
F003 Sr01 O004 125.01(7) . 5_556 ?
F003 Sr01 O004 54.99(7) 4_786 6_766 ?
F003 Sr01 O004 113.50(7) 4_776 4_676 ?
F003 Sr01 O004 98.01(6) 1_655 5_556 ?
F003 Sr01 O004 81.99(6) . 3_565 ?
F003 Sr01 O004 125.01(7) 1_655 4_676 ?
F003 Sr01 O004 81.99(6) 4_776 6_766 ?
F003 Sr01 O004 98.01(6) 1_545 4_676 ?
F003 Sr01 O004 113.50(7) 4_786 5_556 ?
F003 Sr01 O004 54.99(7) 1_545 3_565 ?
F003 Sr01 O004 81.99(6) 4_676 5_556 ?
F003 Sr01 O004 98.01(6) 4_776 3_565 ?
F003 Sr01 O004 125.01(7) 4_776 2_775 ?
F003 Sr01 O004 125.01(7) 4_786 3_565 ?
F003 Sr01 O004 113.50(7) 1_545 2_775 ?
F003 Sr01 O004 66.50(7) 1_655 6_766 ?
F003 Sr01 O004 81.99(6) 1_655 2_775 ?
F003 Sr01 O004 66.50(7) . 4_676 ?
F003 Sr01 O004 66.50(7) 4_786 2_775 ?
F003 Sr01 O004 81.99(6) 1_545 1_655 ?
F003 Sr01 O004 66.50(7) 4_776 1_655 ?
F003 Sr01 O004 98.01(6) . 6_766 ?
F003 Sr01 O004 98.01(6) 4_786 1_655 ?
F003 Sr01 O004 113.50(7) 4_676 6_766 ?
F003 Sr01 O004 125.01(7) 4_676 1_655 ?
F003 Sr01 O004 113.50(7) 1_655 3_565 ?
F003 Sr01 O004 54.99(7) 4_776 5_556 ?
O004 Sr01 O004 58.84(6) 6_766 5_556 ?
O004 Sr01 O004 58.84(6) 4_676 5_556 ?
O004 Sr01 O004 58.84(6) 3_565 1_655 ?
O004 Sr01 O004 58.84(6) 6_766 4_676 ?
O004 Sr01 O004 121.16(6) 3_565 4_676 ?
O004 Sr01 O004 121.16(6) 3_565 5_556 ?
O004 Sr01 O004 180.0 5_556 2_775 ?
O004 Sr01 O004 58.84(6) 3_565 2_775 ?
O004 Sr01 O004 121.16(6) 6_766 1_655 ?
O004 Sr01 O004 58.84(6) 1_655 2_775 ?
O004 Sr01 O004 121.16(6) 6_766 2_775 ?
O004 Sr01 O004 121.16(6) 1_655 5_556 ?
O004 Sr01 O004 121.16(6) 4_676 2_775 ?
O004 Sr01 O004 180.0 6_766 3_565 ?
O004 Sr01 O004 180.0 4_676 1_655 ?
O004 Mg02 O004 83.99(8) 5_455 4_575 ?
O004 Mg02 O004 180.0 4_575 . ?
O004 Mg02 O004 96.01(8) 2_675 6_665 ?
O004 Mg02 O004 83.99(8) 2_675 . ?
O004 Mg02 O004 96.01(8) 6_665 . ?
O004 Mg02 O004 96.01(8) 4_575 3_465 ?
O004 Mg02 O004 96.01(8) 5_455 . ?
O004 Mg02 O004 83.99(8) 4_575 6_665 ?
O004 Mg02 O004 96.01(8) 5_455 3_465 ?
O004 Mg02 O004 83.99(8) 5_455 6_665 ?
O004 Mg02 O004 83.99(8) 2_675 3_465 ?
O004 Mg02 O004 180.0 5_455 2_675 ?
O004 Mg02 O004 96.01(8) 2_675 4_575 ?
O004 Mg02 O004 180.0 6_665 3_465 ?
O004 Mg02 O004 83.99(8) 3_465 . ?
O004 Mg02 Be06 103.01(10) 2_675 1_445 ?
O004 Mg02 Be06 112.99(7) 3_465 4_675 ?
O004 Mg02 Be06 112.99(7) . 4_685 ?
O004 Mg02 Be06 67.01(7) 2_675 . ?
O004 Mg02 Be06 67.01(7) . 1_445 ?
O004 Mg02 Be06 152.59(6) 5_455 1_455 ?
O004 Mg02 Be06 67.01(7) 3_465 1_455 ?
O004 Mg02 Be06 152.59(6) . 4_575 ?
O004 Mg02 Be06 76.99(10) 6_665 . ?
O004 Mg02 Be06 76.99(10) . 4_675 ?
O004 Mg02 Be06 103.01(10) 3_465 . ?
O004 Mg02 Be06 76.99(10) 2_675 4_685 ?
O004 Mg02 Be06 27.41(6) 2_675 1_455 ?
O004 Mg02 Be06 76.99(10) 4_575 1_455 ?
O004 Mg02 Be06 152.59(6) 6_665 1_445 ?
O004 Mg02 Be06 103.01(10) . 1_455 ?
O004 Mg02 Be06 112.99(7) 5_455 . ?
O004 Mg02 Be06 67.01(7) 5_455 4_575 ?
O004 Mg02 Be06 103.01(10) 4_575 4_675 ?
O004 Mg02 Be06 27.41(6) 4_575 4_575 ?
O004 Mg02 Be06 76.99(10) 5_455 1_445 ?
O004 Mg02 Be06 103.01(10) 6_665 4_575 ?
O004 Mg02 Be06 27.41(6) 3_465 1_445 ?
O004 Mg02 Be06 27.41(6) 5_455 4_675 ?
O004 Mg02 Be06 152.59(6) 3_465 4_685 ?
O004 Mg02 Be06 152.59(6) 2_675 4_675 ?
O004 Mg02 Be06 27.41(6) 6_665 4_685 ?
O004 Mg02 Be06 112.99(7) 2_675 4_575 ?
O004 Mg02 Be06 112.99(7) 6_665 1_455 ?
O004 Mg02 Be06 76.99(10) 3_465 4_575 ?
O004 Mg02 Be06 152.59(6) 4_575 . ?
O004 Mg02 Be06 112.99(7) 4_575 1_445 ?
O004 Mg02 Be06 67.01(7) 4_575 4_685 ?
O004 Mg02 Be06 67.01(7) 6_665 4_675 ?
O004 Mg02 Be06 27.41(6) . . ?
O004 Mg02 Be06 103.01(10) 5_455 4_685 ?
Be06 Mg02 Be06 92.38(13) 4_675 4_685 ?
Be06 Mg02 Be06 87.62(13) 4_675 1_445 ?
Be06 Mg02 Be06 87.62(13) 1_455 4_685 ?
Be06 Mg02 Be06 180.0 4_685 1_445 ?
Be06 Mg02 Be06 87.62(13) 1_455 4_575 ?
Be06 Mg02 Be06 87.62(13) . 4_685 ?
Be06 Mg02 Be06 92.38(13) 1_455 . ?
Be06 Mg02 Be06 87.62(13) 4_575 1_445 ?
Be06 Mg02 Be06 180.0 4_575 . ?
Be06 Mg02 Be06 92.38(13) . 1_445 ?
Be06 Mg02 Be06 92.38(13) 1_455 1_445 ?
Be06 Mg02 Be06 180.0 4_675 1_455 ?
Be06 Mg02 Be06 92.38(13) 4_675 4_575 ?
Be06 Mg02 Be06 87.62(13) 4_675 . ?
Be06 Mg02 Be06 92.38(13) 4_575 4_685 ?
Sr01 F003 Sr01 118.41(3) . 1_565 ?
Sr01 F003 Sr01 118.41(3) 1_565 1_455 ?
Sr01 F003 Sr01 118.41(3) . 1_455 ?
Be06 F003 Sr01 97.31(6) . 1_565 ?
Be06 F003 Sr01 97.31(6) . . ?
Be06 F003 Sr01 97.31(6) . 1_455 ?
Mg02 O004 Sr01 94.86(7) . 1_455 ?
B005 O004 Sr01 107.1(2) . 1_455 ?
B005 O004 Mg02 114.37(18) . . ?
B005 O004 Be06 125.18(15) . . ?
Be06 O004 Sr01 89.4(2) . 1_455 ?
Be06 O004 Mg02 115.73(16) . . ?
O004 B005 O004 119.996(5) 2_665 3_565 ?
O004 B005 O004 119.996(6) . 3_565 ?
O004 B005 O004 119.996(6) . 2_665 ?
Sr01 Be06 Sr01 88.22(12) . 1_565 ?
Sr01 Be06 Sr01 88.22(12) 1_565 1_455 ?
Sr01 Be06 Sr01 88.22(12) . 1_455 ?
Mg02 Be06 Sr01 131.592(12) 1_665 1_455 ?
Mg02 Be06 Sr01 70.078(11) 1_655 . ?
Mg02 Be06 Sr01 131.592(12) . . ?
Mg02 Be06 Sr01 70.078(11) . 1_455 ?
Mg02 Be06 Sr01 131.592(12) 1_655 1_455 ?
Mg02 Be06 Sr01 131.592(12) 1_655 1_565 ?
Mg02 Be06 Sr01 131.592(12) 1_665 . ?
Mg02 Be06 Sr01 70.078(11) 1_665 1_565 ?
Mg02 Be06 Sr01 131.592(12) . 1_565 ?
Mg02 Be06 Mg02 92.38(13) . 1_665 ?
Mg02 Be06 Mg02 92.38(13) 1_655 . ?
Mg02 Be06 Mg02 92.38(13) 1_655 1_665 ?
F003 Be06 Sr01 53.49(9) . 1_565 ?
F003 Be06 Sr01 53.49(9) . . ?
F003 Be06 Sr01 53.49(9) . 1_455 ?
F003 Be06 Mg02 123.57(9) . 1_665 ?
F003 Be06 Mg02 123.57(9) . . ?
F003 Be06 Mg02 123.57(9) . 1_655 ?
F003 Be06 O004 104.8(2) . 3_575 ?
F003 Be06 O004 104.8(2) . . ?
F003 Be06 O004 104.8(2) . 2_775 ?
O004 Be06 Sr01 148.9(2) . 1_565 ?
O004 Be06 Sr01 61.02(13) 3_575 1_565 ?
O004 Be06 Sr01 148.9(2) 3_575 . ?
O004 Be06 Sr01 61.02(13) 2_775 . ?
O004 Be06 Sr01 94.74(12) 2_775 1_565 ?
O004 Be06 Sr01 148.9(2) 2_775 1_455 ?
O004 Be06 Sr01 94.74(12) . . ?
O004 Be06 Sr01 94.74(12) 3_575 1_455 ?
O004 Be06 Sr01 61.02(13) . 1_455 ?
O004 Be06 Mg02 77.75(14) . 1_655 ?
O004 Be06 Mg02 36.86(11) . . ?
O004 Be06 Mg02 126.2(3) . 1_665 ?
O004 Be06 Mg02 36.86(11) 2_775 1_655 ?
O004 Be06 Mg02 36.86(11) 3_575 1_665 ?
O004 Be06 Mg02 126.2(3) 3_575 1_655 ?
O004 Be06 Mg02 77.75(14) 2_775 1_665 ?
O004 Be06 Mg02 77.75(14) 3_575 . ?
O004 Be06 Mg02 126.2(3) 2_775 . ?
O004 Be06 O004 113.75(18) 2_775 . ?
O004 Be06 O004 113.75(18) . 3_575 ?
O004 Be06 O004 113.75(18) 2_775 3_575 ?

loop_
_geom_bond_atom_site_label_1
_geom_bond_atom_site_label_2
_geom_bond_distance
_geom_bond_site_symmetry_2
_geom_bond_publ_flag
Sr01 F003 2.6474(4) 4_776 ?
Sr01 F003 2.6474(5) 4_676 ?
Sr01 F003 2.6474(5) 1_545 ?
Sr01 F003 2.6474(4) . ?
Sr01 F003 2.6474(5) 4_786 ?
Sr01 F003 2.6474(5) 1_655 ?
Sr01 O004 2.8582(19) 6_766 ?
Sr01 O004 2.8582(19) 3_565 ?
Sr01 O004 2.8582(19) 4_676 ?
Sr01 O004 2.8582(19) 1_655 ?
Sr01 O004 2.8582(19) 5_556 ?
Sr01 O004 2.8582(19) 2_775 ?
Mg02 O004 2.0983(18) 5_455 ?
Mg02 O004 2.0983(18) . ?
Mg02 O004 2.0983(18) 6_665 ?
Mg02 O004 2.0983(18) 3_465 ?
Mg02 O004 2.0983(18) 4_575 ?
Mg02 O004 2.0983(18) 2_675 ?
Mg02 Be06 3.151(3) 4_675 ?
Mg02 Be06 3.151(3) 1_455 ?
Mg02 Be06 3.151(3) 4_575 ?
Mg02 Be06 3.151(3) . ?
Mg02 Be06 3.151(3) 4_685 ?
Mg02 Be06 3.151(3) 1_445 ?
F003 Be06 1.607(7) . ?
O004 B005 1.3793(19) . ?
O004 Be06 1.611(2) . ?

loop_
_geom_torsion_atom_site_label_1
_geom_torsion_atom_site_label_2
_geom_torsion_atom_site_label_3
_geom_torsion_atom_site_label_4
_geom_torsion
_geom_torsion_site_symmetry_1
_geom_torsion_site_symmetry_2
_geom_torsion_site_symmetry_3
_geom_torsion_site_symmetry_4
_geom_torsion_publ_flag
Sr01 F003 Be06 Sr01 120.000(1) . . . 1_455 ?
Sr01 F003 Be06 Sr01 -120.000(0) 1_565 . . 1_455 ?
Sr01 F003 Be06 Mg02 0.000(1) 1_565 . . 1_665 ?
Sr01 F003 Be06 Mg02 120.000(0) . . . . ?
Sr01 F003 Be06 Mg02 -120.000(0) 1_565 . . . ?
Sr01 F003 Be06 Mg02 0.000(0) 1_455 . . . ?
Sr01 F003 Be06 Mg02 0.000(1) . . . 1_655 ?
Sr01 F003 Be06 O004 84.91(7) 1_455 . . 3_575 ?
Sr01 F003 Be06 O004 84.91(7) . . . . ?
Sr01 F003 Be06 O004 -155.09(7) 1_455 . . 2_775 ?
Sr01 F003 Be06 O004 -35.09(7) 1_455 . . . ?
Sr01 F003 Be06 O004 -35.09(7) 1_565 . . 3_575 ?
Sr01 F003 Be06 O004 -155.09(7) . . . 3_575 ?
Sr01 F003 Be06 O004 -35.09(7) . . . 2_775 ?
Sr01 F003 Be06 O004 84.91(7) 1_565 . . 2_775 ?
Sr01 F003 Be06 O004 -155.09(7) 1_565 . . . ?
Sr01 O004 B005 O004 -120.9(4) 1_455 . . 3_565 ?
Sr01 O004 B005 O004 60.4(4) 1_455 . . 2_665 ?
Sr01 O004 Be06 Sr01 85.33(11) 1_455 . . . ?
Sr01 O004 Be06 Sr01 -9.1(4) 1_455 . . 1_565 ?
Sr01 O004 Be06 Mg02 -95.13(13) 1_455 . . . ?
Sr01 O004 Be06 Mg02 -122.35(13) 1_455 . . 1_665 ?
Sr01 O004 Be06 Mg02 153.74(8) 1_455 . . 1_655 ?
Sr01 O004 Be06 F003 31.88(5) 1_455 . . . ?
Sr01 O004 Be06 O004 -81.9(3) 1_455 . . 3_575 ?
Sr01 O004 Be06 O004 145.7(3) 1_455 . . 2_775 ?
Mg02 O004 B005 O004 -43.3(5) . . . 2_665 ?
Mg02 O004 B005 O004 135.4(3) . . . 3_565 ?
Mg02 O004 Be06 Sr01 95.13(13) . . . 1_455 ?
Mg02 O004 Be06 Sr01 86.0(5) . . . 1_565 ?
Mg02 O004 Be06 Sr01 -179.54(8) . . . . ?
Mg02 O004 Be06 Mg02 -27.2(2) . . . 1_665 ?
Mg02 O004 Be06 Mg02 -111.13(10) . . . 1_655 ?
Mg02 O004 Be06 F003 127.01(11) . . . . ?
Mg02 O004 Be06 O004 -119.2(2) . . . 2_775 ?
Mg02 O004 Be06 O004 13.2(4) . . . 3_575 ?
B005 O004 Be06 Sr01 -119.8(3) . . . 1_565 ?
B005 O004 Be06 Sr01 -110.7(3) . . . 1_455 ?
B005 O004 Be06 Sr01 -25.4(4) . . . . ?
B005 O004 Be06 Mg02 154.2(4) . . . . ?
B005 O004 Be06 Mg02 43.0(3) . . . 1_655 ?
B005 O004 Be06 Mg02 126.9(3) . . . 1_665 ?
B005 O004 Be06 F003 -78.8(3) . . . . ?
B005 O004 Be06 O004 35.0(6) . . . 2_775 ?
B005 O004 Be06 O004 167.4(3) . . . 3_575 ?
Be06 O004 B005 O004 162.2(3) . . . 2_665 ?
Be06 O004 B005 O004 -19.1(6) . . . 3_565 ?
